data_1510092
loop_
_publ_author_name
'Bembenek, E.'
'Jones, P.G.'

_publ_section_title
;
 Low-temperature redetermination of the structures of three gold compounds
;
_journal_name_full 'Journal of Crystallographic and Spectroscopic Research'
_journal_page_first 397
_journal_page_last 401
_journal_paper_doi 10.1007/BF01195399
_journal_volume 22
_journal_year 1992
_chemical_formula_sum 'Au Cl4 K'
_chemical_name_systematic 'K (Au Cl4)'
_space_group_IT_number 14
_symmetry_space_group_name_Hall '-P 2ybc'
_symmetry_space_group_name_H-M 'P 1 21/c 1'
_cell_angle_alpha 90
_cell_angle_beta 95.72
_cell_angle_gamma 90
_cell_formula_units_Z 4
_cell_length_a 8.619
_cell_length_b 6.35
_cell_length_c 12.169
_cell_volume 662.701
_citation_journal_id_ASTM JCREDB
_cod_data_source_file gold_138.cif
_cod_data_source_block Au1Cl4K1
_cod_original_formula_sum 'Au1 Cl4 K1'
_cod_database_code 1510092

loop_
_symmetry_equiv_pos_as_xyz
x,y,z
-x,y+1/2,-z+1/2
-x,-y,-z
x,-y-1/2,z-1/2

loop_
_atom_site_label
_atom_site_type_symbol
_atom_site_fract_x
_atom_site_fract_y
_atom_site_fract_z
_atom_site_occupancy
_atom_site_U_iso_or_equiv
Cl1 Cl-1 0.87162 0.79495 0.04868 1 0.0
Au1 Au+3 0 0.5 0 1 0.0
Au2 Au+3 0.5 0.5 0 1 0.0
K1 K+1 0.78687 0.45331 0.31727 1 0.0
Cl4 Cl-1 0.66787 0.24381 0.06909 1 0.0
Cl3 Cl-1 0.50661 0.65392 0.16987 1 0.0
Cl2 Cl-1 0.09697 0.45301 0.18017 1 0.0
